data_4038674
loop_
_publ_author_name
'M\;adry, Tomasz'
'Czapik, Agnieszka'
'Kwit, Marcin'

_publ_section_title
;
 Point-to-Axial Chirality Transmission: A Highly Sensitive Triaryl
 Chirality Probe for Stereochemical Assignments of Amines
;
_journal_name_full 'The Journal of Organic Chemistry'
_journal_paper_doi 10.1021/acs.joc.0c00734
_journal_year 2020
_chemical_formula_moiety 'C28 H18 O2'
_chemical_formula_sum 'C28 H18 O2'
_chemical_formula_weight 386.42
_space_group_crystal_system monoclinic
_space_group_IT_number 14
_space_group_name_Hall '-P 2ybc'
_space_group_name_H-M_alt 'P 1 21/c 1'
_atom_sites_solution_hydrogens geom
_atom_sites_solution_primary dual
_audit_creation_method SHELXL-2018/3
_cell_angle_alpha 90
_cell_angle_beta 107.286(3)
_cell_angle_gamma 90
_cell_formula_units_Z 2
_cell_length_a 8.0650(2)
_cell_length_b 15.5091(5)
_cell_length_c 7.9152(2)
_cell_measurement_reflns_used 5382
_cell_measurement_temperature 130(2)
_cell_measurement_theta_max 75.4810
_cell_measurement_theta_min 2.8440
_cell_volume 945.32(5)
_computing_cell_refinement 'CrysAlisPro 1.171.40.57a (Rigaku OD, 2019)'
_computing_data_collection 'CrysAlisPro 1.171.40.57a (Rigaku OD, 2019)'
_computing_data_reduction 'CrysAlisPro 1.171.40.57a (Rigaku OD, 2019)'
_computing_structure_refinement 'SHELXL-2018/3 (Sheldrick, 2018)'
_computing_structure_solution 'SHELXT 2018/2 (Sheldrick, 2018)'
_diffrn_ambient_temperature 130(2)
_diffrn_detector_area_resol_mean 10.5357
_diffrn_measured_fraction_theta_full 0.995
_diffrn_measured_fraction_theta_max 0.981
_diffrn_measurement_device_type 'SuperNova, Single source at offset/far, Atlas'
_diffrn_measurement_method '\w scans'
_diffrn_radiation_type CuK\a
_diffrn_radiation_wavelength 1.54184
_diffrn_reflns_av_R_equivalents 0.0339
_diffrn_reflns_av_unetI/netI 0.0166
_diffrn_reflns_Laue_measured_fraction_full 0.995
_diffrn_reflns_Laue_measured_fraction_max 0.981
_diffrn_reflns_limit_h_max 8
_diffrn_reflns_limit_h_min -10
_diffrn_reflns_limit_k_max 19
_diffrn_reflns_limit_k_min -18
_diffrn_reflns_limit_l_max 9
_diffrn_reflns_limit_l_min -9
_diffrn_reflns_number 12512
_diffrn_reflns_point_group_measured_fraction_full 0.995
_diffrn_reflns_point_group_measured_fraction_max 0.981
_diffrn_reflns_theta_full 67.684
_diffrn_reflns_theta_max 76.465
_diffrn_reflns_theta_min 5.705
_diffrn_source 'micro-focus sealed X-ray tube'
_exptl_absorpt_coefficient_mu 0.664
_exptl_absorpt_correction_T_max 1.00000
_exptl_absorpt_correction_T_min 0.76348
_exptl_absorpt_correction_type multi-scan
_exptl_absorpt_process_details
;
CrysAlisPro 1.171.40.57a (Rigaku Oxford Diffraction, 2019)
Empirical absorption correction using spherical harmonics,
 implemented in SCALE3 ABSPACK scaling algorithm.
;
_exptl_crystal_colour colourless
_exptl_crystal_density_diffrn 1.358
_exptl_crystal_description plate
_exptl_crystal_F_000 404
_exptl_crystal_size_max 0.200
_exptl_crystal_size_mid 0.170
_exptl_crystal_size_min 0.010
_refine_diff_density_max 0.296
_refine_diff_density_min -0.181
_refine_diff_density_rms 0.046
_refine_ls_extinction_method none
_refine_ls_goodness_of_fit_ref 1.071
_refine_ls_hydrogen_treatment constr
_refine_ls_matrix_type full
_refine_ls_number_parameters 136
_refine_ls_number_reflns 1938
_refine_ls_number_restraints 0
_refine_ls_restrained_S_all 1.071
_refine_ls_R_factor_all 0.0554
_refine_ls_R_factor_gt 0.0510
_refine_ls_shift/su_max 0.000
_refine_ls_shift/su_mean 0.000
_refine_ls_structure_factor_coef Fsqd
_refine_ls_weighting_details 'w=1/[\s^2^(Fo^2^)+(0.0866P)^2^+0.2693P] where P=(Fo^2^+2Fc^2^)/3'
_refine_ls_weighting_scheme calc
_refine_ls_wR_factor_gt 0.1486
_refine_ls_wR_factor_ref 0.1533
_reflns_Friedel_coverage 0.000
_reflns_number_gt 1724
_reflns_number_total 1938
_reflns_threshold_expression 'I > 2\s(I)'
_cod_data_source_file jo0c00734_si_003.cif
_cod_data_source_block 2
_cod_original_sg_symbol_H-M 'P 21/c'
_cod_database_code 4038674
_shelx_shelxl_version_number 2018/3
_shelx_space_group_comment
;
The symmetry employed for this shelxl refinement is uniquely defined
by the following loop, which should always be used as a source of
symmetry information in preference to the above space-group names.
They are only intended as comments.
;
_shelx_estimated_absorpt_t_min 0.879
_shelx_estimated_absorpt_t_max 0.993

loop_
_space_group_symop_operation_xyz
'x, y, z'
'-x, y+1/2, -z+1/2'
'-x, -y, -z'
'x, -y-1/2, z-1/2'

loop_
_atom_site_label
_atom_site_type_symbol
_atom_site_fract_x
_atom_site_fract_y
_atom_site_fract_z
_atom_site_U_iso_or_equiv
_atom_site_adp_type
_atom_site_occupancy
_atom_site_site_symmetry_order
_atom_site_calc_flag
_atom_site_refinement_flags_posn
_atom_site_refinement_flags_adp
_atom_site_refinement_flags_occupancy
_atom_site_disorder_assembly
_atom_site_disorder_group
O1 O 0.92877(16) 0.70907(8) 0.68160(17) 0.0516(4) Uani 1 1 d . . . . .
C1 C 0.73927(19) 0.57699(10) 0.1996(2) 0.0384(4) Uani 1 1 d . . . . .
C2 C 0.7739(2) 0.58608(11) 0.0406(2) 0.0421(4) Uani 1 1 d . . . . .
H2 H 0.882233 0.566929 0.029878 0.051 Uiso 1 1 calc R U . . .
C3 C 0.6507(2) 0.62354(12) -0.1073(2) 0.0490(4) Uani 1 1 d . . . . .
H3 H 0.677422 0.629469 -0.215865 0.059 Uiso 1 1 calc R U . . .
C4 C 0.4939(2) 0.65122(11) -0.0954(2) 0.0457(4) Uani 1 1 d . . . . .
H4 H 0.413626 0.677965 -0.194262 0.055 Uiso 1 1 calc R U . . .
C5 C 0.2858(2) 0.66521(11) 0.0789(2) 0.0451(4) Uani 1 1 d . . . . .
H5 H 0.204642 0.692346 -0.018760 0.054 Uiso 1 1 calc R U . . .
C6 C 0.2418(2) 0.65121(11) 0.2298(2) 0.0468(4) Uani 1 1 d . . . . .
H6 H 0.130321 0.667723 0.236072 0.056 Uiso 1 1 calc R U . . .
C7 C 0.3612(2) 0.61236(12) 0.3759(2) 0.0451(4) Uani 1 1 d . . . . .
H7 H 0.329740 0.602459 0.480868 0.054 Uiso 1 1 calc R U . . .
C8 C 0.52291(19) 0.58848(10) 0.3691(2) 0.0391(4) Uani 1 1 d . . . . .
H8 H 0.602324 0.562571 0.469675 0.047 Uiso 1 1 calc R U . . .
C9 C 0.57319(18) 0.60196(10) 0.2139(2) 0.0378(4) Uani 1 1 d . . . . .
C10 C 0.4506(2) 0.64017(10) 0.0639(2) 0.0408(4) Uani 1 1 d . . . . .
C11 C 0.94212(18) 0.58311(11) 0.5161(2) 0.0391(4) Uani 1 1 d . . . . .
C12 C 0.87432(18) 0.53903(10) 0.3542(2) 0.0379(4) Uani 1 1 d . . . . .
C13 C 0.93502(18) 0.45645(11) 0.3417(2) 0.0392(4) Uani 1 1 d . . . . .
H13 H 0.892103 0.425776 0.233566 0.047 Uiso 1 1 calc R U . . .
C14 C 0.89326(19) 0.67372(11) 0.5385(2) 0.0411(4) Uani 1 1 d . . . . .
H14 H 0.831581 0.705400 0.436442 0.049 Uiso 1 1 calc R U . . .

loop_
_atom_site_aniso_label
_atom_site_aniso_U_11
_atom_site_aniso_U_22
_atom_site_aniso_U_33
_atom_site_aniso_U_23
_atom_site_aniso_U_13
_atom_site_aniso_U_12
O1 0.0506(7) 0.0452(7) 0.0579(7) -0.0066(5) 0.0142(6) 0.0016(5)
C1 0.0339(7) 0.0375(9) 0.0435(8) -0.0016(6) 0.0112(6) -0.0042(6)
C2 0.0363(8) 0.0447(9) 0.0464(8) -0.0032(7) 0.0140(6) -0.0038(6)
C3 0.0528(10) 0.0523(11) 0.0423(8) 0.0001(7) 0.0147(7) -0.0089(8)
C4 0.0442(9) 0.0436(9) 0.0444(8) 0.0007(7) 0.0057(7) -0.0030(7)
C5 0.0378(8) 0.0400(9) 0.0513(9) -0.0025(7) 0.0039(6) -0.0004(6)
C6 0.0311(7) 0.0444(9) 0.0631(10) -0.0041(8) 0.0111(7) 0.0009(6)
C7 0.0375(8) 0.0452(9) 0.0547(9) 0.0011(7) 0.0172(7) -0.0009(6)
C8 0.0325(7) 0.0396(9) 0.0445(8) 0.0029(6) 0.0104(6) 0.0000(6)
C9 0.0331(8) 0.0351(8) 0.0442(8) 0.0001(6) 0.0100(6) -0.0021(6)
C10 0.0371(8) 0.0357(8) 0.0440(8) -0.0001(6) 0.0038(6) -0.0039(6)
C11 0.0294(7) 0.0411(9) 0.0469(8) -0.0008(6) 0.0118(6) -0.0015(6)
C12 0.0279(7) 0.0412(9) 0.0453(8) 0.0001(6) 0.0120(6) -0.0019(5)
C13 0.0303(7) 0.0415(9) 0.0450(8) -0.0044(6) 0.0101(6) -0.0026(6)
C14 0.0337(7) 0.0390(9) 0.0499(9) -0.0019(7) 0.0114(6) -0.0026(6)

loop_
_atom_type_symbol
_atom_type_description
_atom_type_scat_dispersion_real
_atom_type_scat_dispersion_imag
_atom_type_scat_source
C C 0.0181 0.0091 'International Tables Vol C Tables 4.2.6.8 and 6.1.1.4'
H H 0.0000 0.0000 'International Tables Vol C Tables 4.2.6.8 and 6.1.1.4'
O O 0.0492 0.0322 'International Tables Vol C Tables 4.2.6.8 and 6.1.1.4'

loop_
_geom_angle_atom_site_label_1
_geom_angle_atom_site_label_2
_geom_angle_atom_site_label_3
_geom_angle
_geom_angle_site_symmetry_1
_geom_angle_site_symmetry_3
_geom_angle_publ_flag
C2 C1 C9 119.61(14) . . ?
C2 C1 C12 119.50(14) . . ?
C9 C1 C12 120.88(13) . . ?
C1 C2 C3 121.03(15) . . ?
C1 C2 H2 119.5 . . ?
C3 C2 H2 119.5 . . ?
C4 C3 C2 120.57(16) . . ?
C4 C3 H3 119.7 . . ?
C2 C3 H3 119.7 . . ?
C3 C4 C10 120.17(16) . . ?
C3 C4 H4 119.9 . . ?
C10 C4 H4 119.9 . . ?
C6 C5 C10 121.57(15) . . ?
C6 C5 H5 119.2 . . ?
C10 C5 H5 119.2 . . ?
C5 C6 C7 119.88(15) . . ?
C5 C6 H6 120.1 . . ?
C7 C6 H6 120.1 . . ?
C8 C7 C6 120.73(16) . . ?
C8 C7 H7 119.6 . . ?
C6 C7 H7 119.6 . . ?
C7 C8 C9 120.93(15) . . ?
C7 C8 H8 119.5 . . ?
C9 C8 H8 119.5 . . ?
C8 C9 C10 118.38(14) . . ?
C8 C9 C1 122.92(14) . . ?
C10 C9 C1 118.69(15) . . ?
C4 C10 C5 121.67(15) . . ?
C4 C10 C9 119.83(15) . . ?
C5 C10 C9 118.49(15) . . ?
C13 C11 C12 120.53(15) 3_766 . ?
C13 C11 C14 117.93(14) 3_766 . ?
C12 C11 C14 121.46(14) . . ?
C13 C12 C11 117.59(14) . . ?
C13 C12 C1 119.47(14) . . ?
C11 C12 C1 122.93(14) . . ?
C12 C13 C11 121.88(15) . 3_766 ?
C12 C13 H13 119.1 . . ?
C11 C13 H13 119.1 3_766 . ?
O1 C14 C11 122.79(15) . . ?
O1 C14 H14 118.6 . . ?
C11 C14 H14 118.6 . . ?

loop_
_geom_bond_atom_site_label_1
_geom_bond_atom_site_label_2
_geom_bond_distance
_geom_bond_site_symmetry_2
_geom_bond_publ_flag
O1 C14 1.214(2) . ?
C1 C2 1.375(2) . ?
C1 C9 1.431(2) . ?
C1 C12 1.496(2) . ?
C2 C3 1.416(2) . ?
C2 H2 0.9500 . ?
C3 C4 1.365(3) . ?
C3 H3 0.9500 . ?
C4 C10 1.415(2) . ?
C4 H4 0.9500 . ?
C5 C6 1.361(3) . ?
C5 C10 1.423(2) . ?
C5 H5 0.9500 . ?
C6 C7 1.402(2) . ?
C6 H6 0.9500 . ?
C7 C8 1.373(2) . ?
C7 H7 0.9500 . ?
C8 C9 1.419(2) . ?
C8 H8 0.9500 . ?
C9 C10 1.428(2) . ?
C11 C13 1.401(2) 3_766 ?
C11 C12 1.411(2) . ?
C11 C14 1.484(2) . ?
C12 C13 1.385(2) . ?
C13 H13 0.9500 . ?
C14 H14 0.9500 . ?

loop_
_geom_torsion_atom_site_label_1
_geom_torsion_atom_site_label_2
_geom_torsion_atom_site_label_3
_geom_torsion_atom_site_label_4
_geom_torsion
_geom_torsion_site_symmetry_1
_geom_torsion_site_symmetry_2
_geom_torsion_site_symmetry_3
_geom_torsion_site_symmetry_4
_geom_torsion_publ_flag
C9 C1 C2 C3 3.0(2) . . . . ?
C12 C1 C2 C3 -178.54(15) . . . . ?
C1 C2 C3 C4 -0.3(3) . . . . ?
C2 C3 C4 C10 -2.0(3) . . . . ?
C10 C5 C6 C7 0.9(3) . . . . ?
C5 C6 C7 C8 0.3(3) . . . . ?
C6 C7 C8 C9 -0.4(3) . . . . ?
C7 C8 C9 C10 -0.7(2) . . . . ?
C7 C8 C9 C1 -179.04(15) . . . . ?
C2 C1 C9 C8 175.03(15) . . . . ?
C12 C1 C9 C8 -3.4(2) . . . . ?
C2 C1 C9 C10 -3.3(2) . . . . ?
C12 C1 C9 C10 178.22(14) . . . . ?
C3 C4 C10 C5 -177.54(16) . . . . ?
C3 C4 C10 C9 1.6(2) . . . . ?
C6 C5 C10 C4 177.19(16) . . . . ?
C6 C5 C10 C9 -2.0(2) . . . . ?
C8 C9 C10 C4 -177.37(15) . . . . ?
C1 C9 C10 C4 1.1(2) . . . . ?
C8 C9 C10 C5 1.8(2) . . . . ?
C1 C9 C10 C5 -179.76(14) . . . . ?
C13 C11 C12 C13 -0.6(2) 3_766 . . . ?
C14 C11 C12 C13 176.13(13) . . . . ?
C13 C11 C12 C1 178.22(13) 3_766 . . . ?
C14 C11 C12 C1 -5.0(2) . . . . ?
C2 C1 C12 C13 -59.4(2) . . . . ?
C9 C1 C12 C13 119.03(17) . . . . ?
C2 C1 C12 C11 121.75(17) . . . . ?
C9 C1 C12 C11 -59.8(2) . . . . ?
C11 C12 C13 C11 0.6(2) . . . 3_766 ?
C1 C12 C13 C11 -178.25(13) . . . 3_766 ?
C13 C11 C14 O1 -14.2(2) 3_766 . . . ?
C12 C11 C14 O1 168.99(15) . . . . ?
C2 C1 C12 C11 -121.75(17) 3_766 3_766 3_766 3_766 ?
C2 C1 C12 C11 121.75(17) . . . . ?
